data_1550452
loop_
_publ_author_name
'Babor, Martin'
'Nievergelt, Philipp P.'
'\<Cejka, Jan'
'Zvon\'i\<cek, V\'it'
'Spingler, Bernhard'

_publ_section_title
;
 Microbatch under-oil salt screening of organic cations: single-crystal
 growth of active pharmaceutical ingredients
;
_journal_issue 1
_journal_name_full IUCrJ
_journal_page_first 145
_journal_page_last 151
_journal_paper_doi 10.1107/S2052252518017876
_journal_volume 6
_journal_year 2019
_chemical_formula_moiety '1(C19 H23 Cl N5 O), C N S'
_chemical_formula_sum 'C20 H23 Cl N6 O S'
_chemical_formula_weight 430.95
_space_group_crystal_system triclinic
_space_group_IT_number 2
_space_group_name_Hall '-P 1'
_space_group_name_H-M_alt 'P -1'
_symmetry_space_group_name_Hall '-P 1'
_symmetry_space_group_name_H-M 'P -1'
_atom_sites_solution_hydrogens geom
_atom_sites_solution_primary dual
_audit_creation_date 2018-08-21
_audit_creation_method
;
Olex2 1.2
(compiled 2018.05.29 svn.r3508 for OlexSys, GUI svn.r5506)
;
_cell_angle_alpha 90.2630(12)
_cell_angle_beta 90.2180(12)
_cell_angle_gamma 108.0045(15)
_cell_formula_units_Z 4
_cell_length_a 12.1482(2)
_cell_length_b 13.1848(2)
_cell_length_c 13.82510(17)
_cell_measurement_reflns_used 34827
_cell_measurement_temperature 159.99(10)
_cell_measurement_theta_max 78.6650
_cell_measurement_theta_min 3.5170
_cell_volume 2105.90(6)
_computing_cell_refinement 'CrysAlisPro 1.171.39.46 (Rigaku OD, 2018)'
_computing_data_collection 'CrysAlisPro 1.171.39.46 (Rigaku OD, 2018)'
_computing_data_reduction 'CrysAlisPro 1.171.39.46 (Rigaku OD, 2018)'
_computing_molecular_graphics 'Olex2 (Dolomanov et al., 2009)'
_computing_publication_material 'Olex2 (Dolomanov et al., 2009)'
_computing_structure_refinement 'ShelXL (Sheldrick, 2015)'
_computing_structure_solution 'ShelXT (Sheldrick, 2015)'
_diffrn_ambient_environment N~2~
_diffrn_ambient_temperature 159.99(10)
_diffrn_detector 'CCD plate'
_diffrn_detector_type 'Pilatus 200K'
_diffrn_measured_fraction_theta_full 0.950
_diffrn_measured_fraction_theta_max 0.925
_diffrn_measurement_details
;
List of Runs (angles in degrees, time in seconds):

  # Type    Start    End  Width  t~exp~   \w     \q     \k     \f   Frames
--------------------------------------------------------------------------
  1  \w    -89.00 -35.00   0.50    0.25    --  -50.46 -57.00-180.00  108
  2  \w    -80.00 -38.00   0.50    0.25    --  -50.46 -57.00-120.00   84
  3  \w    -65.00 -39.00   0.50    0.25    --  -50.46 -57.00 -30.00   52
  4  \w    -60.00 -35.00   0.50    0.25    --  -50.46 -57.00 120.00   50
  5  \w    -33.00   9.00   0.50    0.25    --  -50.46  57.00 150.00   84
  6  \w    -72.00 -46.00   0.50    1.00    --  -86.25  60.00 166.42   52
  7  \w    -69.00 -43.00   0.50    1.00    --  -86.25  60.00  79.04   52
  8  \w    -93.00 -67.00   0.50    1.00    --  -86.25  60.00 125.16   52
  9  \w    -92.00 -63.00   0.50    1.00    --  -86.25  60.00  31.45   58
 10  \w    -77.00 -51.00   0.50    1.00    --  -86.25  60.00 -64.27   52
 11  \w   -121.00 -65.00   0.50    0.25    --  -50.46 -57.00 120.00  112
 12  \w   -121.00 -89.00   0.50    0.25    --  -50.46 -57.00  60.00   64
 13  \w    -21.00   5.00   0.50    0.25    --   50.46 -60.00 -28.26   52
 14  \w     21.00  66.00   0.50    0.25    --   50.46 -60.00 -28.26   90
 15  \w     64.00  89.00   0.50    1.00    --  107.75 -58.00 -31.90   50
 16  \w     80.00 106.00   0.50    1.00    --  107.75 -60.00 -40.20   52
 17  \w     90.00 116.00   0.50    1.00    --  107.75 -60.00  17.59   52
 18  \w     75.00 104.00   0.50    1.00    --  107.75 -15.00  30.00   58
 19  \w     95.00 125.00   0.50    1.00    --  107.75  15.00  90.00   60
 20  \w    125.00 178.00   0.50    1.00    --  107.75  42.00  53.04  106
 21  \w    127.00 176.00   0.50    1.00    --  107.75  15.00 150.00   98
 22  \w    112.00 138.00   0.50    1.00    --  107.75  32.00  36.61   52
 23  \w     87.00 115.00   0.50    0.25    --   50.46  57.00   0.00   56
 24  \w    145.00 176.00   0.50    1.00    --  107.75  30.00 -90.00   62
 25  \w    138.00 175.00   0.50    1.00    --  107.75  15.00-180.00   74
 26  \w    127.00 178.00   0.50    1.00    --  107.75  45.00-148.92  102
 27  \w    109.00 135.00   0.50    1.00    --  107.75  30.00 -90.00   52
 28  \w     98.00 133.00   0.50    1.00    --  107.75  15.00-120.00   70
 29  \w     98.00 126.00   0.50    1.00    --  107.75  15.00-180.00   56
 30  \w     81.00 107.00   0.50    1.00    --  107.75 -60.00-174.15   52
 31  \w     64.00 110.00   0.50    1.00    --  107.75 -60.00-135.99   92
 32  \w     58.00  94.00   0.50    1.00    --  107.75 -60.00-101.89   72
 33  \w     50.00 101.00   0.50    1.00    --  107.75 -59.00 -83.65  102
 34  \w     46.00  71.00   0.50    1.00    --  107.75 -59.00-173.99   50
 35  \w     41.00  69.00   0.50    1.00    --  107.75 -45.00-120.00   56
 36  \w     50.00  75.00   0.50    1.00    --  107.75 -50.00-153.39   50
 37  \w     51.00  77.00   0.50    1.00    --  107.75 -45.00-150.00   52
 38  \w     35.00 102.00   0.50    1.00    --  107.75 -15.00-120.00  134
 39  \w    100.00 158.00   0.50    1.00    --  107.75  15.00 -90.00  116
 40  \w     70.00 108.00   0.50    1.00    --  107.75 -60.00  88.14   76
 41  \w     81.00 124.00   0.50    1.00    --  107.75 -60.00 136.87   86
 42  \w     71.00 107.00   0.50    1.00    --  107.75 -60.00 166.31   72
 43  \w     61.00  98.00   0.50    1.00    --  107.75 -60.00  78.55   74
 44  \w     49.00  78.00   0.50    1.00    --  107.75 -46.00 168.52   58
 45  \w     40.00  98.00   0.50    1.00    --  107.75 -60.00 120.05  116
 46  \w     43.00 112.00   0.50    1.00    --  107.75 -60.00  45.09  138
 47  \w     51.00 103.00   0.50    1.00    --  107.75 -60.00 -68.77  104
 48  \w     50.00  75.00   0.50    1.00    --  107.75 -52.00 -39.62   50
 49  \w     36.00  75.00   0.50    1.00    --  107.75 -59.00  10.56   78
 50  \w     36.00 106.00   0.50    1.00    --  107.75 -60.00 -13.71  140
 51  \w     37.00  90.00   0.50    1.00    --  107.75 -59.00  24.62  106
 52  \w     39.00  64.00   0.50    1.00    --  107.75 -60.00 136.87   50
 53  \w     33.00  59.00   0.50    1.00    --  107.75 -30.00  90.00   52
 54  \w     29.00  68.00   0.50    1.00    --  107.75 -30.00  60.00   78
 55  \w     38.00  67.00   0.50    1.00    --  107.75 -15.00  30.00   58
 56  \w     34.00  74.00   0.50    1.00    --  107.75 -45.00  60.00   80
 57  \w     32.00  63.00   0.50    1.00    --  107.75 -30.00 120.00   62
 58  \w     35.00  67.00   0.50    1.00    --  107.75 -53.00 153.80   64
 59  \w     29.00  57.00   0.50    1.00    --  107.75 -30.00 150.00   56
 60  \w     31.00  64.00   0.50    0.25    --   50.46 -57.00 150.00   66
 61  \w     35.00  72.00   0.50    0.25    --   50.46  57.00  90.00   74
 62  \w     35.00  79.00   0.50    0.25    --   50.46  59.00  41.94   88
 63  \w     35.00  82.00   0.50    0.25    --   50.46  57.00   0.00   94
 64  \w     35.00  75.00   0.50    0.25    --   50.46  57.00 -60.00   80
 65  \w     35.00  65.00   0.50    0.25    --   50.46  59.00 -23.68   60
 66  \w     35.00  95.00   0.50    1.00    --  107.75  -9.00 -75.56  120
 67  \w     36.00  65.00   0.50    0.25    --   50.46 -57.00-180.00   58
 68  \w     29.00  54.00   0.50    1.00    --  107.75 -30.00-120.00   50
 69  \w     35.00  63.00   0.50    1.00    --  107.75 -45.00-166.76   56
 70  \w     36.00  67.00   0.50    1.00    --  107.75 -55.00-163.59   62
 71  \w     29.00  54.00   0.50    1.00    --  107.75 -30.00 -90.00   50
 72  \w     37.00  76.00   0.50    1.00    --  107.75 -45.00 -75.62   78
 73  \w     33.00  61.00   0.50    1.00    --  107.75 -45.00 -60.00   56
 74  \w     32.00  76.00   0.50    1.00    --  107.75 -45.00   0.00   88
 75  \w     35.00  72.00   0.50    0.25    --   50.46  57.00 150.00   74
 76  \w     36.00  74.00   0.50    0.25    --   50.46  57.00-180.00   76
 77  \w     -9.00  36.00   0.50    0.25    --    6.00  59.00 102.59   90
 78  \w    -57.00 -31.00   0.50    0.25    --  -46.00 -60.00  37.28   52
 79  \w    -61.00 -35.00   0.50    0.25    --  -50.00 -60.00  73.90   52
 80  \w    -61.00 -35.00   0.50    0.25    --  -50.00 -59.00 -50.03   52
 81  \w   -120.00 -95.00   0.50    0.25    --  -50.00 -59.00 -50.03   50
 82  \w   -118.00 -91.00   0.50    0.25    --  -50.00 -60.00  73.90   54
 83  \w    -64.00 -38.00   0.50    0.25    --  -50.46 -38.00   0.00   52
 84  \w   -128.00 -93.00   0.50    0.25    --  -50.46 -38.00   0.00   70
 85  \w     18.00  54.00   0.50    0.25    --   50.46 -57.00 -90.00   72
 86  \w    -75.00 -40.00   0.50    0.25    --  -54.00 -58.00-144.74   70
 87  \w    -64.00 -38.00   0.50    0.25    --  -54.00 -60.00 116.61   52
 88  \w    -76.00 -42.00   0.50    0.25    --  -58.00 -60.00 167.61   68
 89  \w    -69.00 -43.00   0.50    0.25    --  -58.00 -60.00-112.28   52
 90  \w    -69.00 -43.00   0.50    0.25    --  -58.00 -58.00  32.35   52
 91  \w    -77.00 -42.00   0.50    0.25    --  -58.00 -60.00   5.62   70
 92  \w    -67.00 -42.00   0.50    0.25    --  -58.00 -59.00 -82.65   50
 93  \w   -129.00-103.00   0.50    0.25    --  -58.00 -59.00 -82.65   52
 94  \w   -117.00 -90.00   0.50    0.25    --  -58.00 -60.00 167.61   54
 95  \w    -81.00 -52.00   0.50    0.25    --  -66.00 -60.00 -50.14   58
 96  \w   -123.00 -97.00   0.50    1.00    --  -70.00 -60.00  43.15   52
 97  \w    -81.00 -55.00   0.50    1.00    --  -70.00 -60.00 -82.12   52
 98  \w     54.00  80.00   0.50    0.25    --   70.00  60.00 130.16   52
 99  \w    -79.00 -54.00   0.50    1.00    --  -70.00 -60.00 117.59   50
100  \w    -80.00 -54.00   0.50    1.00    --  -70.00 -60.00  43.15   52
101  \w    -81.00 -55.00   0.50    1.00    --  -70.00 -60.00 -28.22   52
102  \w    -86.00 -78.50   0.50    1.00    --  -74.00 -59.00  33.16   15
;
_diffrn_measurement_device 'four-circle diffractometer'
_diffrn_measurement_device_type 'XtaLAB Synergy, Dualflex, Pilatus 200K'
_diffrn_measurement_method '\w scans'
_diffrn_orient_matrix_type 'CrysAlisPro convention (1999,Acta A55,543-557)'
_diffrn_orient_matrix_UB_11 0.0735116000
_diffrn_orient_matrix_UB_12 0.1153264000
_diffrn_orient_matrix_UB_13 -0.0224963000
_diffrn_orient_matrix_UB_21 0.0997303000
_diffrn_orient_matrix_UB_22 -0.0404534000
_diffrn_orient_matrix_UB_23 -0.0338894000
_diffrn_orient_matrix_UB_31 -0.0493045000
_diffrn_orient_matrix_UB_32 -0.0125931000
_diffrn_orient_matrix_UB_33 -0.1037459000
_diffrn_radiation_monochromator mirror
_diffrn_radiation_probe x-ray
_diffrn_radiation_type CuK\a
_diffrn_radiation_wavelength 1.54184
_diffrn_reflns_av_R_equivalents 0.0319
_diffrn_reflns_av_unetI/netI 0.0179
_diffrn_reflns_Laue_measured_fraction_full 0.950
_diffrn_reflns_Laue_measured_fraction_max 0.925
_diffrn_reflns_limit_h_max 15
_diffrn_reflns_limit_h_min -15
_diffrn_reflns_limit_k_max 16
_diffrn_reflns_limit_k_min -16
_diffrn_reflns_limit_l_max 14
_diffrn_reflns_limit_l_min -16
_diffrn_reflns_number 52525
_diffrn_reflns_point_group_measured_fraction_full 0.950
_diffrn_reflns_point_group_measured_fraction_max 0.925
_diffrn_reflns_theta_full 67.684
_diffrn_reflns_theta_max 78.923
_diffrn_reflns_theta_min 3.197
_diffrn_source 'micro-focus sealed X-ray tube'
_diffrn_source_type 'PhotonJet (Cu) X-ray Source'
_exptl_absorpt_coefficient_mu 2.729
_exptl_absorpt_correction_T_max 1.000
_exptl_absorpt_correction_T_min 0.532
_exptl_absorpt_correction_type gaussian
_exptl_absorpt_process_details
;
CrysAlisPro 1.171.39.46 (Rigaku Oxford Diffraction, 2018)
Numerical absorption correction based on gaussian integration over
   a multifaceted crystal model
Empirical absorption correction using spherical harmonics,
 implemented in SCALE3 ABSPACK scaling algorithm.
;
_exptl_crystal_colour colourless
_exptl_crystal_colour_primary colourless
_exptl_crystal_density_diffrn 1.359
_exptl_crystal_description plate
_exptl_crystal_F_000 904
_exptl_crystal_size_max 0.234
_exptl_crystal_size_mid 0.189
_exptl_crystal_size_min 0.073
_refine_diff_density_max 0.514
_refine_diff_density_min -0.548
_refine_diff_density_rms 0.049
_refine_ls_extinction_method none
_refine_ls_goodness_of_fit_ref 1.050
_refine_ls_hydrogen_treatment constr
_refine_ls_matrix_type full
_refine_ls_number_parameters 723
_refine_ls_number_reflns 8412
_refine_ls_number_restraints 45
_refine_ls_restrained_S_all 1.055
_refine_ls_R_factor_all 0.0599
_refine_ls_R_factor_gt 0.0574
_refine_ls_shift/su_max 0.001
_refine_ls_shift/su_mean 0.000
_refine_ls_structure_factor_coef Fsqd
_refine_ls_weighting_details 'w=1/[\s^2^(Fo^2^)+(0.0411P)^2^+2.3014P] where P=(Fo^2^+2Fc^2^)/3'
_refine_ls_weighting_scheme calc
_refine_ls_wR_factor_gt 0.1344
_refine_ls_wR_factor_ref 0.1358
_reflns_Friedel_coverage 0.000
_reflns_number_gt 7824
_reflns_number_total 8412
_reflns_threshold_expression 'I > 2\s(I)'
_cod_data_source_file lt5016.cif
_cod_data_source_block pn180815_uo_traz_1_180814_scn
_cod_original_cell_volume 2105.89(6)
_cod_database_code 1550452
_shelx_shelxl_version_number 2014/7
_chemical_oxdiff_formula 'C20 H23 Cl N6 O S'
_shelx_space_group_comment
;
The symmetry employed for this shelxl refinement is uniquely defined
by the following loop, which should always be used as a source of
symmetry information in preference to the above space-group names.
They are only intended as comments.
;
_reflns_odcompleteness_completeness 93.92
_reflns_odcompleteness_iscentric 1
_reflns_odcompleteness_theta 74.33
_olex2_refinement_description
;
1. Fixed Uiso
 At 1.2 times of:
  All C(H) groups, All C(H,H) groups, All N(H) groups
2. Restrained distances
 S59B-C58B = S59-C58
 1.64 with sigma of 0.001
 N32-C41 \\sim N32-C41B
 with sigma of 0.02
3. Rigid body (RIGU) restrains
 C50, C51, C52, C55
 with sigma for 1-2 distances of 0.004 and sigma for 1-3 distances of 0.004
 N32, C41B, C42B
 with sigma for 1-2 distances of 0.001 and sigma for 1-3 distances of 0.001
 S59B, N57B, C58B
 with sigma for 1-2 distances of 0.001 and sigma for 1-3 distances of 0.001
 S59, N57, C58
 with sigma for 1-2 distances of 0.001 and sigma for 1-3 distances of 0.001
4. Others
 Sof(S29B)=Sof(N27B)=Sof(C28B)=1-FVAR(1)
 Sof(S29)=Sof(N27)=Sof(C28)=FVAR(1)
 Sof(Cl57)=Sof(S59B)=Sof(N44B)=Sof(H44B)=Sof(N47B)=Sof(N57B)=Sof(C41B)=
 Sof(H41C)=Sof(H41D)=Sof(C42B)=Sof(H42C)=Sof(H42D)=Sof(C43B)=Sof(H43C)=
 Sof(H43D)=Sof(C45B)=Sof(H45C)=Sof(H45D)=Sof(C46B)=Sof(H46C)=Sof(H46D)=
 Sof(C48B)=Sof(H48C)=Sof(H48D)=Sof(C49B)=Sof(H49C)=Sof(H49D)=Sof(C50B)=
 Sof(C51B)=Sof(H51B)=Sof(C52B)=Sof(C53B)=Sof(H53B)=Sof(C54B)=Sof(H54B)=
 Sof(C55B)=Sof(H55B)=Sof(C58B)=1-FVAR(2)
 Sof(Cl56)=Sof(S59)=Sof(N44)=Sof(H44)=Sof(N47)=Sof(N57)=Sof(C41)=Sof(H41A)=
 Sof(H41B)=Sof(C42)=Sof(H42A)=Sof(H42B)=Sof(C43)=Sof(H43A)=Sof(H43B)=Sof(C45)=
 Sof(H45A)=Sof(H45B)=Sof(C46)=Sof(H46A)=Sof(H46B)=Sof(C48)=Sof(H48A)=Sof(H48B)=
 Sof(C49)=Sof(H49A)=Sof(H49B)=Sof(C50)=Sof(C51)=Sof(H51)=Sof(C52)=Sof(C53)=
 Sof(H53)=Sof(C54)=Sof(H54)=Sof(C55)=Sof(H55)=Sof(C58)=FVAR(2)
5.a Ternary CH refined with riding coordinates:
 N14(H14), N44(H44), N44B(H44B)
5.b Secondary CH2 refined with riding coordinates:
 C11(H11A,H11B), C12(H12A,H12B), C13(H13A,H13B), C15(H15A,H15B), C16(H16A,
 H16B), C18(H18A,H18B), C19(H19A,H19B), C41(H41A,H41B), C41B(H41C,H41D),
 C42(H42A,H42B), C42B(H42C,H42D), C43(H43A,H43B), C43B(H43C,H43D), C45(H45A,
 H45B), C45B(H45C,H45D), C46(H46A,H46B), C46B(H46C,H46D), C48(H48A,H48B),
 C48B(H48C,H48D), C49(H49A,H49B), C49B(H49C,H49D)
5.c Aromatic/amide H refined with riding coordinates:
 C4(H4), C5(H5), C6(H6), C7(H7), C21(H21), C23(H23), C24(H24), C25(H25),
 C34(H34), C35(H35), C36(H36), C37(H37), C51(H51), C51B(H51B), C53(H53),
 C53B(H53B), C54(H54), C54B(H54B), C55(H55), C55B(H55B)
;
_olex2_submission_special_instructions 'No special instructions were received'
_oxdiff_exptl_absorpt_empirical_details
;
Empirical correction (ABSPACK) includes:
- Absorption correction using spherical harmonics
- Frame scaling
;
_oxdiff_exptl_absorpt_empirical_full_max 1.360
_oxdiff_exptl_absorpt_empirical_full_min 0.813

loop_
_space_group_symop_operation_xyz
'x, y, z'
'-x, -y, -z'

loop_
_atom_site_label
_atom_site_type_symbol
_atom_site_fract_x
_atom_site_fract_y
_atom_site_fract_z
_atom_site_U_iso_or_equiv
_atom_site_adp_type
_atom_site_occupancy
_atom_site_site_symmetry_order
_atom_site_calc_flag
_atom_site_refinement_flags_posn
_atom_site_refinement_flags_adp
_atom_site_refinement_flags_occupancy
_atom_site_disorder_assembly
_atom_site_disorder_group
Cl26 Cl 0.84874(7) 0.82750(5) -0.05159(5) 0.0598(2) Uani 1 1 d . . . . .
Cl56 Cl 0.15284(16) -0.32691(14) 0.45633(11) 0.0505(4) Uani 0.492(3) 1 d . . P A 3
Cl57 Cl 0.12284(11) -0.28589(15) 0.43681(12) 0.0468(4) Uani 0.508(3) 1 d . . P A 4
S29 S 0.54688(11) 0.31572(9) 0.58920(9) 0.0439(4) Uani 0.502(2) 1 d . . P B 1
S29B S 0.45272(17) 0.28178(13) 0.46543(12) 0.0682(6) Uani 0.498(2) 1 d . . P B 2
S59 S 0.4566(6) -0.2109(5) 1.0373(4) 0.0703(13) Uani 0.492(3) 1 d D U P A 3
S59B S 0.4379(5) -0.2233(4) 1.0463(3) 0.0476(6) Uani 0.508(3) 1 d D U P A 4
O10 O 0.07854(17) 0.1159(2) 0.3335(2) 0.0916(9) Uani 1 1 d . . . . .
O40 O 0.93035(19) 0.3870(2) 0.8324(2) 0.1078(11) Uani 1 1 d . . . . .
N2 N 0.01486(17) 0.2651(2) 0.31321(17) 0.0541(6) Uani 1 1 d . . . . .
N3 N -0.06980(17) 0.29125(18) 0.26031(16) 0.0466(5) Uani 1 1 d . . . . .
N8 N -0.07820(17) 0.12207(17) 0.23658(17) 0.0519(6) Uani 1 1 d . . . . .
N14 N 0.38422(14) 0.41764(14) 0.24813(13) 0.0335(4) Uani 1 1 d . . . . .
H14 H 0.4257 0.4440 0.3103 0.040 Uiso 1 1 calc R . . . .
N17 N 0.57940(15) 0.50147(14) 0.12163(13) 0.0327(4) Uani 1 1 d . . . . .
N27 N 0.4571(4) 0.3732(4) 0.4197(3) 0.0527(11) Uani 0.502(2) 1 d . . P B 1
N27B N 0.5511(4) 0.4393(4) 0.6014(3) 0.0497(11) Uani 0.498(2) 1 d . . P B 2
N32 N 0.99770(19) 0.2395(2) 0.81158(18) 0.0628(7) Uani 1 1 d D U . . .
N33 N 1.08098(18) 0.21322(18) 0.75689(17) 0.0504(5) Uani 1 1 d . . . . .
N38 N 1.08185(16) 0.38075(17) 0.73186(17) 0.0507(6) Uani 1 1 d . . . . .
N44 N 0.6218(10) 0.0916(10) 0.7514(6) 0.0269(19) Uani 0.492(3) 1 d . . P A 3
H44 H 0.5832 0.0586 0.8124 0.032 Uiso 0.492(3) 1 calc R . P A 3
N44B N 0.6613(3) 0.0089(3) 0.7380(3) 0.0304(8) Uani 0.508(3) 1 d . . P A 4
H44B H 0.6215 -0.0334 0.7948 0.036 Uiso 0.508(3) 1 calc R . P A 4
N47 N 0.4273(5) 0.0075(5) 0.6210(5) 0.0306(12) Uani 0.492(3) 1 d . . P A 3
N47B N 0.4527(5) -0.0205(5) 0.6257(4) 0.0272(11) Uani 0.508(3) 1 d . . P A 4
N57 N 0.5556(4) -0.0582(4) 0.8993(3) 0.0451(10) Uani 0.492(3) 1 d . U P A 3
N57B N 0.5660(4) -0.1156(4) 0.8926(3) 0.0488(11) Uani 0.508(3) 1 d . U P A 4
C1 C 0.0143(2) 0.1625(3) 0.3000(2) 0.0632(9) Uani 1 1 d . . . . .
C4 C -0.2187(2) 0.1784(2) 0.1482(2) 0.0518(6) Uani 1 1 d . . . . .
H4 H -0.2530 0.2314 0.1304 0.062 Uiso 1 1 calc R . . . .
C5 C -0.2587(3) 0.0792(2) 0.1108(2) 0.0609(7) Uani 1 1 d . . . . .
H5 H -0.3210 0.0632 0.0658 0.073 Uiso 1 1 calc R . . . .
C6 C -0.2106(3) -0.0020(3) 0.1365(3) 0.0682(9) Uani 1 1 d . . . . .
H6 H -0.2416 -0.0716 0.1098 0.082 Uiso 1 1 calc R . . . .
C7 C -0.1215(3) 0.0197(2) 0.1985(3) 0.0693(10) Uani 1 1 d . . . . .
H7 H -0.0883 -0.0341 0.2162 0.083 Uiso 1 1 calc R . . . .
C9 C -0.1242(2) 0.2027(2) 0.21484(18) 0.0423(6) Uani 1 1 d . . . . .
C11 C 0.0930(2) 0.3432(3) 0.3758(2) 0.0692(9) Uani 1 1 d . . . . .
H11A H 0.1229 0.3057 0.4264 0.083 Uiso 1 1 calc R . . . .
H11B H 0.0496 0.3859 0.4083 0.083 Uiso 1 1 calc R . . . .
C12 C 0.1945(2) 0.4178(3) 0.3217(2) 0.0569(7) Uani 1 1 d . . . . .
H12A H 0.1658 0.4586 0.2732 0.068 Uiso 1 1 calc R . . . .
H12B H 0.2456 0.4691 0.3677 0.068 Uiso 1 1 calc R . . . .
C13 C 0.2622(2) 0.3538(2) 0.27163(19) 0.0518(7) Uani 1 1 d . . . . .
H13A H 0.2637 0.2937 0.3137 0.062 Uiso 1 1 calc R . . . .
H13B H 0.2216 0.3233 0.2110 0.062 Uiso 1 1 calc R . . . .
C15 C 0.3948(2) 0.5113(2) 0.18572(18) 0.0467(6) Uani 1 1 d . . . . .
H15A H 0.3582 0.5598 0.2179 0.056 Uiso 1 1 calc R . . . .
H15B H 0.3538 0.4873 0.1237 0.056 Uiso 1 1 calc R . . . .
C16 C 0.5206(2) 0.57030(19) 0.1662(2) 0.0476(6) Uani 1 1 d . . . . .
H16A H 0.5256 0.6312 0.1230 0.057 Uiso 1 1 calc R . . . .
H16B H 0.5598 0.5991 0.2278 0.057 Uiso 1 1 calc R . . . .
C18 C 0.5688(2) 0.40778(18) 0.18042(18) 0.0401(5) Uani 1 1 d . . . . .
H18A H 0.6101 0.4300 0.2426 0.048 Uiso 1 1 calc R . . . .
H18B H 0.6053 0.3603 0.1465 0.048 Uiso 1 1 calc R . . . .
C19 C 0.4437(2) 0.34787(19) 0.1999(2) 0.0488(6) Uani 1 1 d . . . . .
H19A H 0.4039 0.3206 0.1381 0.059 Uiso 1 1 calc R . . . .
H19B H 0.4391 0.2859 0.2417 0.059 Uiso 1 1 calc R . . . .
C20 C 0.68396(17) 0.54862(17) 0.07376(15) 0.0314(4) Uani 1 1 d . . . . .
C21 C 0.71671(19) 0.65540(17) 0.04478(15) 0.0346(4) Uani 1 1 d . . . . .
H21 H 0.6717 0.6998 0.0628 0.041 Uiso 1 1 calc R . . . .
C22 C 0.8155(2) 0.69575(18) -0.01057(16) 0.0406(5) Uani 1 1 d . . . . .
C23 C 0.8853(2) 0.6363(2) -0.03819(18) 0.0462(6) Uani 1 1 d . . . . .
H23 H 0.9522 0.6661 -0.0764 0.055 Uiso 1 1 calc R . . . .
C24 C 0.85426(19) 0.5316(2) -0.00830(18) 0.0450(6) Uani 1 1 d . . . . .
H24 H 0.9010 0.4886 -0.0259 0.054 Uiso 1 1 calc R . . . .
C25 C 0.75637(19) 0.48817(19) 0.04681(17) 0.0389(5) Uani 1 1 d . . . . .
H25 H 0.7376 0.4160 0.0669 0.047 Uiso 1 1 calc R . . . .
C28 C 0.4950(4) 0.3500(3) 0.4913(4) 0.0313(10) Uani 0.502(2) 1 d . . P B 1
C28B C 0.5126(4) 0.3751(4) 0.5448(4) 0.0352(10) Uani 0.498(2) 1 d . . P B 2
C31 C 0.9939(2) 0.3411(3) 0.7979(2) 0.0676(10) Uani 1 1 d . . . . .
C34 C 1.2208(2) 0.3262(2) 0.6408(2) 0.0522(7) Uani 1 1 d . . . . .
H34 H 1.2568 0.2744 0.6232 0.063 Uiso 1 1 calc R . . . .
C35 C 1.2559(3) 0.4243(3) 0.6008(2) 0.0621(7) Uani 1 1 d . . . . .
H35 H 1.3165 0.4403 0.5546 0.075 Uiso 1 1 calc R . . . .
C36 C 1.2056(3) 0.5027(3) 0.6256(3) 0.0700(9) Uani 1 1 d . . . . .
H36 H 1.2321 0.5711 0.5965 0.084 Uiso 1 1 calc R . . . .
C37 C 1.1204(3) 0.4818(2) 0.6901(3) 0.0675(10) Uani 1 1 d . . . . .
H37 H 1.0863 0.5350 0.7075 0.081 Uiso 1 1 calc R . . . .
C39 C 1.12930(19) 0.3012(2) 0.70968(19) 0.0427(6) Uani 1 1 d . . . . .
C41 C 0.9147(8) 0.1780(8) 0.8740(7) 0.067(3) Uani 0.492(3) 1 d D . P A 3
H41A H 0.8810 0.2249 0.9121 0.080 Uiso 0.492(3) 1 calc R . P A 3
H41B H 0.9515 0.1406 0.9197 0.080 Uiso 0.492(3) 1 calc R . P A 3
C41B C 0.9333(6) 0.1492(7) 0.8816(6) 0.0546(14) Uani 0.508(3) 1 d D U P A 4
H41C H 0.9714 0.0928 0.8798 0.066 Uiso 0.508(3) 1 calc R . P A 4
H41D H 0.9412 0.1785 0.9482 0.066 Uiso 0.508(3) 1 calc R . P A 4
C42 C 0.8179(5) 0.0957(5) 0.8176(5) 0.0403(15) Uani 0.492(3) 1 d . . P A 3
H42A H 0.7722 0.0389 0.8610 0.048 Uiso 0.492(3) 1 calc R . P A 3
H42B H 0.8505 0.0627 0.7650 0.048 Uiso 0.492(3) 1 calc R . P A 3
C42B C 0.8069(6) 0.0997(7) 0.8588(5) 0.0558(19) Uani 0.508(3) 1 d . U P A 4
H42C H 0.7679 0.1554 0.8612 0.067 Uiso 0.508(3) 1 calc R . P A 4
H42D H 0.7713 0.0457 0.9084 0.067 Uiso 0.508(3) 1 calc R . P A 4
C43 C 0.7425(3) 0.1600(3) 0.7760(3) 0.0315(9) Uani 0.492(3) 1 d . . P A 3
H43A H 0.7386 0.2148 0.8239 0.038 Uiso 0.492(3) 1 calc R . P A 3
H43B H 0.7796 0.1972 0.7170 0.038 Uiso 0.492(3) 1 calc R . P A 3
C43B C 0.7889(4) 0.0476(4) 0.7603(3) 0.0366(10) Uani 0.508(3) 1 d . . P A 4
H43C H 0.8298 0.0996 0.7108 0.044 Uiso 0.508(3) 1 calc R . P A 4
H43D H 0.8206 -0.0131 0.7593 0.044 Uiso 0.508(3) 1 calc R . P A 4
C45 C 0.6173(4) 0.0041(3) 0.6805(4) 0.0305(10) Uani 0.492(3) 1 d . . P A 3
H45A H 0.6575 -0.0441 0.7082 0.037 Uiso 0.492(3) 1 calc R . P A 3
H45B H 0.6579 0.0351 0.6205 0.037 Uiso 0.492(3) 1 calc R . P A 3
C45B C 0.6346(3) -0.0631(3) 0.6516(3) 0.0296(9) Uani 0.508(3) 1 d . . P A 4
H45C H 0.6654 -0.1235 0.6619 0.035 Uiso 0.508(3) 1 calc R . P A 4
H45D H 0.6731 -0.0233 0.5941 0.035 Uiso 0.508(3) 1 calc R . P A 4
C46 C 0.4928(4) -0.0593(5) 0.6566(4) 0.0335(10) Uani 0.492(3) 1 d . . P A 3
H46A H 0.4921 -0.1141 0.6072 0.040 Uiso 0.492(3) 1 calc R . P A 3
H46B H 0.4551 -0.0966 0.7154 0.040 Uiso 0.492(3) 1 calc R . P A 3
C46B C 0.5048(4) -0.1058(4) 0.6333(4) 0.0308(10) Uani 0.508(3) 1 d . . P A 4
H46C H 0.4902 -0.1481 0.5726 0.037 Uiso 0.508(3) 1 calc R . P A 4
H46D H 0.4679 -0.1537 0.6868 0.037 Uiso 0.508(3) 1 calc R . P A 4
C48 C 0.4317(4) 0.0940(4) 0.6890(4) 0.0382(11) Uani 0.492(3) 1 d . . P A 3
H48A H 0.3931 0.0637 0.7500 0.046 Uiso 0.492(3) 1 calc R . P A 3
H48B H 0.3892 0.1403 0.6613 0.046 Uiso 0.492(3) 1 calc R . P A 3
C48B C 0.4813(4) 0.0520(3) 0.7087(3) 0.0333(10) Uani 0.508(3) 1 d . . P A 4
H48C H 0.4460 0.0133 0.7677 0.040 Uiso 0.508(3) 1 calc R . P A 4
H48D H 0.4486 0.1112 0.6986 0.040 Uiso 0.508(3) 1 calc R . P A 4
C49 C 0.5549(4) 0.1598(3) 0.7104(3) 0.0348(10) Uani 0.492(3) 1 d . . P A 3
H49A H 0.5922 0.1937 0.6501 0.042 Uiso 0.492(3) 1 calc R . P A 3
H49B H 0.5556 0.2171 0.7571 0.042 Uiso 0.492(3) 1 calc R . P A 3
C49B C 0.6102(12) 0.0966(12) 0.7226(8) 0.033(2) Uani 0.508(3) 1 d . . P A 4
H49C H 0.6453 0.1380 0.6648 0.040 Uiso 0.508(3) 1 calc R . P A 4
H49D H 0.6275 0.1454 0.7791 0.040 Uiso 0.508(3) 1 calc R . P A 4
C50 C 0.3260(15) -0.0381(12) 0.5756(14) 0.025(2) Uani 0.492(3) 1 d . U P A 3
C50B C 0.3353(18) -0.0522(14) 0.5885(15) 0.036(3) Uani 0.508(3) 1 d . . P A 4
C51 C 0.2921(14) -0.1535(14) 0.5456(14) 0.023(2) Uani 0.492(3) 1 d . U P A 3
H51 H 0.3404 -0.1965 0.5582 0.027 Uiso 0.492(3) 1 calc R . P A 3
C51B C 0.2830(16) -0.1418(16) 0.5448(17) 0.037(4) Uani 0.508(3) 1 d . . P A 4
H51B H 0.3183 -0.1968 0.5483 0.044 Uiso 0.508(3) 1 calc R . P A 4
C52 C 0.1847(15) -0.1943(8) 0.4976(13) 0.034(2) Uani 0.492(3) 1 d . U P A 3
C52B C 0.1822(14) -0.1631(8) 0.4944(12) 0.036(2) Uani 0.508(3) 1 d . . P A 4
C53 C 0.1174(6) -0.1358(7) 0.4657(5) 0.0413(15) Uani 0.492(3) 1 d . . P A 3
H53 H 0.0509 -0.1669 0.4265 0.050 Uiso 0.492(3) 1 calc R . P A 3
C53B C 0.1194(6) -0.0927(8) 0.4991(6) 0.0437(16) Uani 0.508(3) 1 d . . P A 4
H53B H 0.0447 -0.1089 0.4704 0.052 Uiso 0.508(3) 1 calc R . P A 4
C54 C 0.1492(6) -0.0291(7) 0.4922(5) 0.0429(14) Uani 0.492(3) 1 d . . P A 3
H54 H 0.1019 0.0130 0.4733 0.051 Uiso 0.492(3) 1 calc R . P A 3
C54B C 0.1689(5) 0.0025(5) 0.5469(5) 0.0442(12) Uani 0.508(3) 1 d . . P A 4
H54B H 0.1283 0.0536 0.5498 0.053 Uiso 0.508(3) 1 calc R . P A 4
C55 C 0.2485(6) 0.0171(5) 0.5458(5) 0.0383(14) Uani 0.492(3) 1 d . U P A 3
H55 H 0.2658 0.0901 0.5636 0.046 Uiso 0.492(3) 1 calc R . P A 3
C55B C 0.2766(5) 0.0255(4) 0.5911(5) 0.0381(13) Uani 0.508(3) 1 d . . P A 4
H55B H 0.3106 0.0921 0.6225 0.046 Uiso 0.508(3) 1 calc R . P A 4
C58 C 0.5140(7) -0.1210(4) 0.9552(4) 0.0325(13) Uani 0.492(3) 1 d D U P A 3
C58B C 0.5161(5) -0.1566(4) 0.9574(4) 0.0268(10) Uani 0.508(3) 1 d D U P A 4

loop_
_atom_site_aniso_label
_atom_site_aniso_U_11
_atom_site_aniso_U_22
_atom_site_aniso_U_33
_atom_site_aniso_U_23
_atom_site_aniso_U_13
_atom_site_aniso_U_12
Cl26 0.0730(4) 0.0428(3) 0.0479(4) -0.0007(3) 0.0060(3) -0.0052(3)
Cl56 0.0509(8) 0.0406(8) 0.0477(8) 0.0064(6) -0.0125(6) -0.0037(6)
Cl57 0.0331(6) 0.0522(9) 0.0459(8) -0.0013(6) -0.0052(5) -0.0001(5)
S29 0.0567(7) 0.0456(7) 0.0346(7) -0.0005(5) -0.0122(5) 0.0237(5)
S29B 0.1058(13) 0.0485(9) 0.0581(10) -0.0269(7) -0.0349(9) 0.0360(9)
S59 0.082(3) 0.0468(14) 0.088(2) 0.0378(12) 0.0446(14) 0.0278(15)
S59B 0.0570(13) 0.0381(12) 0.0496(12) 0.0112(10) 0.0206(10) 0.0170(9)
O10 0.0431(11) 0.1097(19) 0.134(2) 0.0811(17) 0.0188(12) 0.0395(12)
O40 0.0476(12) 0.133(2) 0.144(2) -0.098(2) -0.0014(14) 0.0311(13)
N2 0.0322(10) 0.0763(15) 0.0563(14) 0.0293(12) 0.0113(10) 0.0201(10)
N3 0.0393(10) 0.0593(13) 0.0496(13) 0.0151(10) 0.0106(9) 0.0273(10)
N8 0.0368(10) 0.0548(12) 0.0734(15) 0.0357(11) 0.0256(10) 0.0271(9)
N14 0.0282(8) 0.0439(10) 0.0260(9) -0.0053(7) -0.0014(7) 0.0079(7)
N17 0.0327(9) 0.0399(9) 0.0307(10) 0.0034(7) 0.0042(7) 0.0185(7)
N27 0.067(3) 0.057(3) 0.039(3) 0.008(2) -0.005(2) 0.027(2)
N27B 0.051(2) 0.052(2) 0.044(3) -0.014(2) -0.012(2) 0.013(2)
N32 0.0369(11) 0.0803(16) 0.0573(15) -0.0322(12) 0.0008(10) -0.0016(10)
N33 0.0392(10) 0.0568(13) 0.0549(14) -0.0183(10) -0.0060(10) 0.0147(10)
N38 0.0323(10) 0.0548(12) 0.0694(15) -0.0339(11) -0.0163(10) 0.0204(9)
N44 0.025(2) 0.034(2) 0.021(5) 0.002(3) 0.000(3) 0.0085(18)
N44B 0.0293(17) 0.0371(18) 0.022(2) 0.0016(13) -0.0009(16) 0.0060(14)
N47 0.026(3) 0.036(3) 0.034(2) -0.003(2) -0.004(2) 0.016(2)
N47B 0.029(3) 0.031(3) 0.027(2) -0.001(2) -0.002(2) 0.0167(18)
N57 0.049(2) 0.038(2) 0.047(2) 0.0098(17) 0.0106(17) 0.0117(18)
N57B 0.052(2) 0.050(3) 0.0418(19) 0.0127(18) 0.0110(17) 0.012(2)
C1 0.0345(12) 0.080(2) 0.082(2) 0.0530(17) 0.0226(13) 0.0278(13)
C4 0.0549(15) 0.0631(16) 0.0479(16) 0.0127(12) 0.0075(12) 0.0336(13)
C5 0.0731(19) 0.0684(18) 0.0457(16) 0.0033(13) 0.0160(14) 0.0283(15)
C6 0.075(2) 0.0597(17) 0.075(2) 0.0047(15) 0.0414(18) 0.0276(16)
C7 0.0629(18) 0.0538(16) 0.104(3) 0.0368(17) 0.0516(19) 0.0359(14)
C9 0.0403(12) 0.0511(13) 0.0451(14) 0.0189(11) 0.0171(10) 0.0276(11)
C11 0.0432(14) 0.120(3) 0.0437(17) 0.0132(16) 0.0135(13) 0.0235(17)
C12 0.0341(12) 0.094(2) 0.0396(15) -0.0028(13) 0.0051(11) 0.0152(13)
C13 0.0299(11) 0.0734(17) 0.0399(15) -0.0149(12) 0.0029(10) -0.0016(11)
C15 0.0415(12) 0.0768(17) 0.0337(13) 0.0140(11) 0.0079(10) 0.0354(12)
C16 0.0526(14) 0.0439(12) 0.0566(16) 0.0165(11) 0.0262(12) 0.0292(11)
C18 0.0408(12) 0.0402(12) 0.0442(14) 0.0056(9) 0.0076(10) 0.0197(10)
C19 0.0499(14) 0.0390(12) 0.0536(16) -0.0075(10) 0.0172(12) 0.0080(10)
C20 0.0314(10) 0.0408(11) 0.0235(11) -0.0044(8) -0.0021(8) 0.0134(8)
C21 0.0371(11) 0.0382(11) 0.0275(11) -0.0079(8) -0.0006(9) 0.0103(9)
C22 0.0433(12) 0.0423(12) 0.0275(12) -0.0076(9) -0.0006(9) 0.0004(10)
C23 0.0333(11) 0.0616(15) 0.0355(13) -0.0113(11) 0.0055(10) 0.0029(10)
C24 0.0330(11) 0.0609(15) 0.0441(14) -0.0118(11) 0.0028(10) 0.0191(10)
C25 0.0355(11) 0.0436(12) 0.0417(13) -0.0011(9) 0.0020(9) 0.0183(9)
C28 0.030(2) 0.025(3) 0.035(3) -0.004(2) 0.001(2) 0.0031(17)
C28B 0.045(3) 0.033(2) 0.030(3) -0.003(2) -0.004(2) 0.015(2)
C31 0.0350(13) 0.083(2) 0.082(2) -0.0582(18) -0.0099(13) 0.0158(13)
C34 0.0447(13) 0.0664(17) 0.0542(17) -0.0177(13) -0.0108(12) 0.0303(13)
C35 0.0564(16) 0.074(2) 0.0541(19) -0.0052(14) -0.0136(14) 0.0182(15)
C36 0.0606(19) 0.0644(19) 0.085(3) -0.0043(16) -0.0322(18) 0.0195(15)
C37 0.0611(18) 0.0494(15) 0.100(3) -0.0329(16) -0.0482(18) 0.0303(14)
C39 0.0346(11) 0.0495(13) 0.0490(15) -0.0226(11) -0.0150(10) 0.0209(10)
C41 0.072(6) 0.067(5) 0.055(5) 0.008(4) -0.014(4) 0.012(4)
C41B 0.027(2) 0.080(3) 0.048(3) -0.036(2) 0.0023(18) 0.0038(19)
C42 0.033(3) 0.042(3) 0.044(5) 0.000(3) 0.007(3) 0.008(2)
C42B 0.031(2) 0.081(4) 0.045(4) -0.021(3) -0.001(2) 0.0029(19)
C43 0.0278(19) 0.034(2) 0.030(2) 0.0015(16) -0.0005(16) 0.0056(16)
C43B 0.031(2) 0.044(2) 0.029(3) 0.000(2) -0.0014(18) 0.0035(18)
C45 0.030(2) 0.035(2) 0.028(3) -0.0013(17) -0.0006(19) 0.0129(17)
C45B 0.033(2) 0.032(2) 0.027(2) -0.0013(15) -0.0041(16) 0.0150(16)
C46 0.032(2) 0.029(3) 0.041(3) -0.006(2) -0.005(2) 0.012(2)
C46B 0.031(2) 0.027(2) 0.036(3) -0.0028(19) -0.0097(18) 0.0113(18)
C48 0.036(2) 0.043(2) 0.041(3) -0.0090(19) -0.0021(19) 0.019(2)
C48B 0.036(2) 0.038(2) 0.028(2) -0.0049(16) 0.0014(17) 0.0153(19)
C49 0.038(2) 0.037(2) 0.034(3) -0.0022(17) -0.0028(18) 0.0173(18)
C49B 0.038(4) 0.034(3) 0.026(6) -0.005(4) 0.000(4) 0.010(2)
C50 0.027(3) 0.026(4) 0.021(5) 0.006(3) 0.004(3) 0.005(3)
C50B 0.048(5) 0.038(5) 0.030(6) 0.016(3) 0.015(4) 0.026(3)
C51 0.018(3) 0.026(3) 0.021(4) 0.005(3) 0.000(3) 0.003(4)
C51B 0.037(5) 0.042(6) 0.040(5) 0.007(4) 0.002(3) 0.025(4)
C52 0.029(3) 0.034(5) 0.030(3) 0.020(4) 0.002(2) -0.005(4)
C52B 0.034(3) 0.035(5) 0.030(3) 0.016(5) 0.002(2) -0.003(5)
C53 0.028(3) 0.066(5) 0.028(4) 0.005(3) -0.002(3) 0.012(3)
C53B 0.023(3) 0.070(6) 0.040(4) 0.009(4) 0.004(3) 0.017(3)
C54 0.032(3) 0.066(4) 0.037(4) 0.000(4) -0.002(3) 0.027(3)
C54B 0.034(3) 0.061(3) 0.047(4) 0.004(3) 0.005(3) 0.027(2)
C55 0.036(3) 0.049(3) 0.036(4) -0.003(3) -0.006(3) 0.022(2)
C55B 0.035(3) 0.049(3) 0.036(4) 0.000(2) 0.002(2) 0.022(2)
C58 0.041(3) 0.021(2) 0.0343(19) -0.0052(18) 0.0059(17) 0.009(2)
C58B 0.0316(19) 0.019(2) 0.0296(17) -0.0029(17) -0.0013(13) 0.008(2)

loop_
_atom_type_symbol
_atom_type_description
_atom_type_scat_dispersion_real
_atom_type_scat_dispersion_imag
_atom_type_scat_source
C C 0.0181 0.0091 'International Tables Vol C Tables 4.2.6.8 and 6.1.1.4'
H H 0.0000 0.0000 'International Tables Vol C Tables 4.2.6.8 and 6.1.1.4'
Cl Cl 0.3639 0.7018 'International Tables Vol C Tables 4.2.6.8 and 6.1.1.4'
N N 0.0311 0.0180 'International Tables Vol C Tables 4.2.6.8 and 6.1.1.4'
O O 0.0492 0.0322 'International Tables Vol C Tables 4.2.6.8 and 6.1.1.4'
S S 0.3331 0.5567 'International Tables Vol C Tables 4.2.6.8 and 6.1.1.4'

loop_
_exptl_crystal_face_index_h
_exptl_crystal_face_index_k
_exptl_crystal_face_index_l
_exptl_crystal_face_perp_dist
7 0 0 0.0145
-8 1 1 0.0496
0 0 -9 0.1106
-5 5 5 0.0697
-3 -6 0 0.0611
3 5 5 0.0619
2 7 1 0.0751
-3 1 -8 0.1063
-2 4 -8 0.1143
2 -3 -8 0.1075
-7 7 0 0.0867
-6 -3 0 0.0502
-5 -4 3 0.0647
4 -5 6 0.0902
3 -8 1 0.0769
0 -6 -6 0.1042
5 4 -2 0.0584

loop_
_geom_angle_atom_site_label_1
_geom_angle_atom_site_label_2
_geom_angle_atom_site_label_3
_geom_angle
N3 N2 C11 120.6(2)
C1 N2 N3 113.7(2)
C1 N2 C11 125.8(2)
C9 N3 N2 103.7(2)
C7 N8 C1 128.7(2)
C9 N8 C1 108.3(2)
C9 N8 C7 123.0(3)
C15 N14 C13 114.51(19)
C15 N14 C19 108.55(18)
C19 N14 C13 109.71(18)
C16 N17 C18 111.13(17)
C20 N17 C16 118.60(18)
C20 N17 C18 118.46(17)
N33 N32 C41B 112.6(4)
C31 N32 N33 114.4(2)
C31 N32 C41 115.0(5)
C31 N32 C41B 132.8(4)
C41 N32 N33 130.5(5)
C39 N33 N32 102.5(2)
C31 N38 C37 129.1(2)
C39 N38 C31 108.4(2)
C39 N38 C37 122.5(3)
C45 N44 C43 113.6(8)
C49 N44 C43 109.5(8)
C49 N44 C45 108.6(6)
C45B N44B C43B 111.9(3)
C49B N44B C43B 113.5(6)
C49B N44B C45B 108.5(6)
C46 N47 C48 111.3(6)
C50 N47 C46 119.1(8)
C50 N47 C48 116.8(9)
C46B N47B C48B 112.1(4)
C50B N47B C46B 115.4(8)
C50B N47B C48B 118.4(10)
O10 C1 N2 129.9(3)
O10 C1 N8 127.5(3)
N2 C1 N8 102.5(2)
C5 C4 C9 119.0(3)
C4 C5 C6 122.0(3)
C7 C6 C5 119.7(3)
C6 C7 N8 118.9(3)
N3 C9 N8 111.7(2)
N3 C9 C4 131.0(2)
N8 C9 C4 117.3(2)
N2 C11 C12 112.9(2)
C13 C12 C11 109.8(3)
N14 C13 C12 113.7(2)
N14 C15 C16 110.57(18)
N17 C16 C15 111.7(2)
N17 C18 C19 111.09(19)
N14 C19 C18 111.22(19)
N17 C20 C21 121.52(18)
N17 C20 C25 121.00(19)
C21 C20 C25 117.32(19)
C22 C21 C20 119.4(2)
C21 C22 Cl26 117.98(19)
C23 C22 Cl26 118.68(18)
C23 C22 C21 123.3(2)
C22 C23 C24 117.4(2)
C23 C24 C25 121.2(2)
C24 C25 C20 121.4(2)
N27 C28 S29 178.9(5)
N27B C28B S29B 177.9(5)
O40 C31 N32 130.5(4)
O40 C31 N38 127.4(4)
N32 C31 N38 102.0(2)
C35 C34 C39 119.5(2)
C34 C35 C36 121.8(3)
C37 C36 C35 120.0(3)
C36 C37 N38 119.3(3)
N33 C39 N38 112.7(2)
N33 C39 C34 130.5(2)
N38 C39 C34 116.8(2)
N32 C41 C42 110.9(7)
C42B C41B N32 114.2(6)
C41 C42 C43 104.7(5)
C41B C42B C43B 111.5(6)
N44 C43 C42 112.9(5)
N44B C43B C42B 108.9(4)
N44 C45 C46 110.7(6)
N44B C45B C46B 111.1(4)
N47 C46 C45 112.3(5)
N47B C46B C45B 112.0(4)
N47 C48 C49 111.1(4)
N47B C48B C49B 111.1(7)
N44 C49 C48 110.7(6)
N44B C49B C48B 110.4(10)
N47 C50 C51 120.3(13)
N47 C50 C55 124.5(12)
C55 C50 C51 115.0(13)
C51B C50B N47B 125.6(16)
C51B C50B C55B 117.0(17)
C55B C50B N47B 117.0(14)
C52 C51 C50 116.3(16)
C50B C51B C52B 125.2(18)
C51 C52 Cl56 114.9(11)
C53 C52 Cl56 118.3(11)
C53 C52 C51 125.6(12)
C51B C52B Cl57 120.6(12)
C51B C52B C53B 119.4(14)
C53B C52B Cl57 119.5(11)
C52 C53 C54 117.6(8)
C52B C53B C54B 117.4(8)
C55 C54 C53 121.1(6)
C53B C54B C55B 121.5(5)
C54 C55 C50 123.7(8)
C54B C55B C50B 118.9(10)
N57 C58 S59 178.7(8)
N57B C58B S59B 175.7(6)

loop_
_geom_bond_atom_site_label_1
_geom_bond_atom_site_label_2
_geom_bond_distance
Cl26 C22 1.755(2)
Cl56 C52 1.761(13)
Cl57 C52B 1.743(13)
S29 C28 1.615(6)
S29B C28B 1.636(6)
S59 C58 1.6396(10)
S59B C58B 1.6388(10)
O10 C1 1.223(3)
O40 C31 1.216(3)
N2 N3 1.388(3)
N2 C1 1.362(4)
N2 C11 1.445(4)
N3 C9 1.307(3)
N8 C1 1.391(4)
N8 C7 1.389(4)
N8 C9 1.379(3)
N14 C13 1.498(3)
N14 C15 1.482(3)
N14 C19 1.491(3)
N17 C16 1.454(3)
N17 C18 1.454(3)
N17 C20 1.400(3)
N27 C28 1.171(7)
N27B C28B 1.137(7)
N32 N33 1.391(3)
N32 C31 1.368(4)
N32 C41 1.389(9)
N32 C41B 1.551(8)
N33 C39 1.306(4)
N38 C31 1.384(4)
N38 C37 1.397(4)
N38 C39 1.378(3)
N44 C43 1.502(12)
N44 C45 1.499(13)
N44 C49 1.497(11)
N44B C43B 1.504(6)
N44B C45B 1.493(5)
N44B C49B 1.488(14)
N47 C46 1.444(7)
N47 C48 1.464(7)
N47 C50 1.343(18)
N47B C46B 1.455(6)
N47B C48B 1.460(7)
N47B C50B 1.45(2)
N57 C58 1.134(6)
N57B C58B 1.127(5)
C4 C5 1.347(4)
C4 C9 1.425(4)
C5 C6 1.414(4)
C6 C7 1.338(5)
C11 C12 1.520(4)
C12 C13 1.515(4)
C15 C16 1.510(3)
C18 C19 1.506(3)
C20 C21 1.400(3)
C20 C25 1.408(3)
C21 C22 1.388(3)
C22 C23 1.374(3)
C23 C24 1.379(4)
C24 C25 1.383(3)
C34 C35 1.352(4)
C34 C39 1.426(4)
C35 C36 1.396(5)
C36 C37 1.332(5)
C41 C42 1.538(12)
C41B C42B 1.503(10)
C42 C43 1.538(8)
C42B C43B 1.507(7)
C45 C46 1.520(6)
C45B C46B 1.521(6)
C48 C49 1.508(6)
C48B C49B 1.505(15)
C50 C51 1.50(3)
C50 C55 1.419(16)
C50B C51B 1.30(3)
C50B C55B 1.416(16)
C51 C52 1.41(2)
C51B C52B 1.36(2)
C52 C53 1.360(14)
C52B C53B 1.374(15)
C53 C54 1.387(10)
C53B C54B 1.377(10)
C54 C55 1.381(9)
C54B C55B 1.388(8)

loop_
_exptl_oxdiff_crystal_face_indexfrac_h
_exptl_oxdiff_crystal_face_indexfrac_k
_exptl_oxdiff_crystal_face_indexfrac_l
_exptl_oxdiff_crystal_face_x
_exptl_oxdiff_crystal_face_y
_exptl_oxdiff_crystal_face_z
6.9974 -0.0038 0.0023 0.5139 0.6979 -0.3452
-7.9964 1.0044 0.9970 -0.4944 -0.8719 0.2782
0.0008 -0.0048 -9.0000 0.2020 0.3053 0.9337
-4.9948 5.0033 4.9961 0.0975 -0.8698 -0.3351
-3.0035 -5.9960 0.0018 -0.9123 -0.0570 0.2234
3.0023 4.9990 4.9987 0.6848 -0.0722 -0.7296
2.0045 6.9967 0.9974 0.9318 -0.1169 -0.2904
-2.9975 0.9970 -8.0014 0.0746 -0.0681 0.9653
-1.9955 3.9952 -8.0024 0.4941 -0.0894 0.8783
1.9976 -3.0041 -7.9979 -0.0197 0.5918 0.7691
-6.9921 7.0010 -0.0055 0.2935 -0.9804 0.2571
-6.0001 -2.9956 -0.0006 -0.7865 -0.4772 0.3336
-5.0015 -3.9941 3.0002 -0.8958 -0.4389 -0.0144
3.9942 -4.9970 6.0036 -0.4177 0.3970 -0.7568
2.9927 -7.9979 1.0046 -0.7250 0.5880 -0.1511
-0.0041 -6.0008 -5.9972 -0.5574 0.4456 0.6980
5.0014 3.9946 -2.0002 0.8733 0.4050 -0.0894
